data_7230873
loop_
_publ_author_name
'Tran, Thao T.'
'Quintero, Michael A.'
'Arpino, Kathryn E.'
'Kelly, Zachary A.'
'Panella, Jessica R.'
'Wang, Xiaoping'
'McQueen, Tyrel M.'

_publ_section_title
;
 Chemically controlled crystal growth of (CH3NH3)2AgInBr6
;
_journal_issue 39
_journal_name_full CrystEngComm
_journal_page_first 5929
_journal_paper_doi 10.1039/C8CE00702K
_journal_volume 20
_journal_year 2018
_chemical_formula_sum 'C2 H12 Ag Br6 In N2'
_chemical_formula_weight 766.29
_space_group_crystal_system trigonal
_space_group_IT_number 147
_space_group_name_Hall '-P 3'
_space_group_name_H-M_alt 'P -3'
_symmetry_space_group_name_Hall '-P 3'
_symmetry_space_group_name_H-M 'P -3'
_atom_sites_solution_hydrogens difmap
_audit_creation_method SHELXL-2014/7
_audit_update_record
;
2018-01-10 deposited with the CCDC.
2018-01-12 downloaded from the CCDC.
;
_cell_angle_alpha 90
_cell_angle_beta 90
_cell_angle_gamma 120
_cell_formula_units_Z 1
_cell_length_a 7.6324(4)
_cell_length_b 7.6324
_cell_length_c 7.0554(6)
_cell_measurement_reflns_used 10839
_cell_measurement_temperature 95(2)
_cell_measurement_theta_max 79.10
_cell_measurement_theta_min 6.88
_cell_volume 355.94(4)
_computing_cell_refinement Mantidplot
_computing_data_collection 'SNS PyDas'
_computing_data_reduction Mantidplot
_computing_structure_refinement 'SHELXL-2014/7 (Sheldrick, 2014)'
_diffrn_ambient_temperature 95(2)
_diffrn_measured_fraction_theta_full 1.000
_diffrn_measured_fraction_theta_max 0.885
_diffrn_measurement_device_type TOPAZ
_diffrn_measurement_method 'time-of-flight Laue'
_diffrn_radiation_type neutron
_diffrn_radiation_wavelength 0.6
_diffrn_radiation_wavelength_details 'Based on neutron time of flight'
_diffrn_reflns_av_unetI/netI 0.0484
_diffrn_reflns_Laue_measured_fraction_full 1.000
_diffrn_reflns_Laue_measured_fraction_max 0.885
_diffrn_reflns_limit_h_max 13
_diffrn_reflns_limit_h_min -13
_diffrn_reflns_limit_k_max 13
_diffrn_reflns_limit_k_min -13
_diffrn_reflns_limit_l_max 12
_diffrn_reflns_limit_l_min -12
_diffrn_reflns_number 1241
_diffrn_reflns_point_group_measured_fraction_full 1.000
_diffrn_reflns_point_group_measured_fraction_max 0.885
_diffrn_reflns_theta_full 25.242
_diffrn_reflns_theta_max 78.437
_diffrn_reflns_theta_min 7.385
_diffrn_source 'The ORNL Spallation Neutron Scource'
_exptl_absorpt_coefficient_mu 0.2032
_exptl_absorpt_correction_T_max 0.8858
_exptl_absorpt_correction_T_min 0.6423
_exptl_absorpt_correction_type sphere
_exptl_absorpt_process_details
; 
C. W. Dwiggins, Jr., Acta Cryst. A31, 395 (1975).
;
_exptl_crystal_colour colorless
_exptl_crystal_density_diffrn 3.575
_exptl_crystal_description block
_exptl_crystal_F_000 344
_exptl_crystal_size_max 1.760
_exptl_crystal_size_mid 0.750
_exptl_crystal_size_min 0.350
_refine_diff_density_max 0.705
_refine_diff_density_min -0.903
_refine_diff_density_rms 0.155
_refine_ls_extinction_coef 0.31(2)
_refine_ls_extinction_expression Fc^*^=kFc[1+0.001xFc^2^\l^3^/sin(2\q)]^-1/4^
_refine_ls_extinction_method 'SHELXL-2014/7 (Sheldrick 2014'
_refine_ls_goodness_of_fit_ref 1.105
_refine_ls_hydrogen_treatment refall
_refine_ls_matrix_type full
_refine_ls_number_parameters 42
_refine_ls_number_reflns 1241
_refine_ls_number_restraints 0
_refine_ls_restrained_S_all 1.105
_refine_ls_R_factor_all 0.0352
_refine_ls_R_factor_gt 0.0348
_refine_ls_shift/su_max 0.000
_refine_ls_shift/su_mean 0.000
_refine_ls_structure_factor_coef Fsqd
_refine_ls_weighting_details 'w=1/[\s^2^(Fo^2^)+(0.0282P)^2^+0.2085P] where P=(Fo^2^+2Fc^2^)/3'
_refine_ls_weighting_scheme calc
_refine_ls_wR_factor_gt 0.0660
_refine_ls_wR_factor_ref 0.0662
_reflns_Friedel_coverage 0.000
_reflns_number_gt 1229
_reflns_number_total 1241
_reflns_threshold_expression 'I > 2\s(I)'
_cod_data_source_file c8ce00702k2.cif
_cod_data_source_block neutron95K
_cod_depositor_comments 'Adding full bibliography for 7230872--7230875.cif.'
_cod_original_cell_volume 355.94(5)
_cod_database_code 7230873
_shelx_shelxl_version_number 2014/7
_shelx_space_group_comment
;
The symmetry employed for this shelxl refinement is uniquely defined
by the following loop, which should always be used as a source of
symmetry information in preference to the above space-group names.
They are only intended as comments.
;
_shelx_estimated_absorpt_t_min 0.954
_shelx_estimated_absorpt_t_max 0.991
_exptl_absorpt_special_details
; 
Neutron linear absorption coefficient is wavelength dependent.
For each peak, the absorption coefficient mu is calculated as:
          mu = 0.9110 + 2.0150/1.7982 * wavelength  [cm^-1^]
where 
 0.9110 cm^-1 is the absorption coefficient for total scattering;
 2.0150 cm^-1 is the absorption coefficient for true absorption at 1.7982 A.
 
The value of 0.2032 (mm^-1^) shown in _exptl_absorpt_coefficient_mu 
is the sample absorption coefficient for neutron wavelength at 1.0 \%A.
;

loop_
_space_group_symop_operation_xyz
'x, y, z'
'-y, x-y, z'
'-x+y, -x, z'
'-x, -y, -z'
'y, -x+y, -z'
'x-y, x, -z'

loop_
_atom_site_label
_atom_site_type_symbol
_atom_site_fract_x
_atom_site_fract_y
_atom_site_fract_z
_atom_site_U_iso_or_equiv
_atom_site_adp_type
_atom_site_occupancy
_atom_site_site_symmetry_order
_atom_site_calc_flag
_atom_site_refinement_flags_posn
_atom_site_refinement_flags_adp
_atom_site_refinement_flags_occupancy
In1 In 0.0000 0.0000 0.0000 0.0058(3) Uani 1 6 d S T P
Ag1 Ag 0.0000 0.0000 0.5000 0.0178(3) Uani 1 6 d S T P
Br1 Br 0.32342(8) 0.13553(8) 0.22264(8) 0.01323(10) Uani 1 1 d . . .
N1 N 0.6667 0.3333 0.84333(10) 0.02448(19) Uani 1 3 d S T P
H1 H 0.7795(6) 0.4658(5) 0.8942(4) 0.0749(9) Uani 1 1 d . . .
C1 C 0.6667 0.3333 0.63857(13) 0.0246(2) Uani 1 3 d S T P
H2 H 0.5460(6) 0.1919(5) 0.5904(4) 0.0789(10) Uani 1 1 d . . .

loop_
_atom_site_aniso_label
_atom_site_aniso_U_11
_atom_site_aniso_U_22
_atom_site_aniso_U_33
_atom_site_aniso_U_23
_atom_site_aniso_U_13
_atom_site_aniso_U_12
In1 0.0072(5) 0.0072(5) 0.0031(5) 0.000 0.000 0.0036(2)
Ag1 0.0246(5) 0.0246(5) 0.0041(4) 0.000 0.000 0.0123(3)
Br1 0.00863(19) 0.0182(2) 0.01072(14) -0.00223(16) -0.00479(17) 0.00510(17)
N1 0.0319(3) 0.0319(3) 0.0096(2) 0.000 0.000 0.01596(15)
H1 0.082(2) 0.079(2) 0.0580(13) -0.0442(14) -0.0374(14) 0.0355(17)
C1 0.0321(4) 0.0321(4) 0.0095(3) 0.000 0.000 0.01605(19)
H2 0.083(3) 0.072(2) 0.0583(13) -0.0388(14) -0.0337(15) 0.0210(16)

loop_
_atom_type_symbol
_atom_type_description
_atom_type_scat_dispersion_real
_atom_type_scat_dispersion_imag
_atom_type_scat_source
H H 0.0000 0.0000 'Neutron Data Booklet, ILL Grenoble, France (2003) ISBN 0-9704143-7-4'
C C 0.0000 0.0000 'Neutron Data Booklet, ILL Grenoble, France (2003) ISBN 0-9704143-7-4'
N N 0.0000 0.0000 'Neutron Data Booklet, ILL Grenoble, France (2003) ISBN 0-9704143-7-4'
Br Br 0.0000 0.0000 'Neutron Data Booklet, ILL Grenoble, France (2003) ISBN 0-9704143-7-4'
Ag Ag 0.0000 0.0000 'Neutron Data Booklet, ILL Grenoble, France (2003) ISBN 0-9704143-7-4'
In In 0.0000 0.0000 'Neutron Data Booklet, ILL Grenoble, France (2003) ISBN 0-9704143-7-4'

loop_
_geom_angle_atom_site_label_1
_geom_angle_atom_site_label_2
_geom_angle_atom_site_label_3
_geom_angle
_geom_angle_site_symmetry_1
_geom_angle_site_symmetry_3
Br1 In1 Br1 180.0 . 4
Br1 In1 Br1 91.316(19) . 5
Br1 In1 Br1 88.684(19) 4 5
Br1 In1 Br1 88.684(19) . 2
Br1 In1 Br1 91.316(19) 4 2
Br1 In1 Br1 180.00(3) 5 2
Br1 In1 Br1 91.316(19) . 6
Br1 In1 Br1 88.684(19) 4 6
Br1 In1 Br1 88.684(19) 5 6
Br1 In1 Br1 91.316(19) 2 6
Br1 In1 Br1 88.684(19) . 3
Br1 In1 Br1 91.316(19) 4 3
Br1 In1 Br1 91.316(19) 5 3
Br1 In1 Br1 88.684(19) 2 3
Br1 In1 Br1 180.00(3) 6 3
Br1 Ag1 Br1 180.0 6_556 3
Br1 Ag1 Br1 79.593(16) 6_556 5_556
Br1 Ag1 Br1 100.407(16) 3 5_556
Br1 Ag1 Br1 100.407(16) 6_556 2
Br1 Ag1 Br1 79.593(16) 3 2
Br1 Ag1 Br1 180.000(17) 5_556 2
Br1 Ag1 Br1 79.593(16) 6_556 4_556
Br1 Ag1 Br1 100.407(16) 3 4_556
Br1 Ag1 Br1 79.593(16) 5_556 4_556
Br1 Ag1 Br1 100.407(16) 2 4_556
Br1 Ag1 Br1 100.407(16) 6_556 .
Br1 Ag1 Br1 79.593(16) 3 .
Br1 Ag1 Br1 100.407(16) 5_556 .
Br1 Ag1 Br1 79.593(16) 2 .
Br1 Ag1 Br1 180.0 4_556 .
In1 Br1 Ag1 78.536(15) . .
H1 N1 H1 108.1(2) . 3_665
H1 N1 H1 108.1(2) . 2_655
H1 N1 H1 108.1(2) 3_665 2_655
H1 N1 C1 110.81(19) . .
H1 N1 C1 110.81(19) 3_665 .
H1 N1 C1 110.81(19) 2_655 .
H2 C1 H2 110.32(18) 3_665 .
H2 C1 H2 110.32(18) 3_665 2_655
H2 C1 H2 110.32(18) . 2_655
H2 C1 N1 108.61(19) 3_665 .
H2 C1 N1 108.61(19) . .
H2 C1 N1 108.61(19) 2_655 .

loop_
_geom_bond_atom_site_label_1
_geom_bond_atom_site_label_2
_geom_bond_distance
_geom_bond_site_symmetry_2
In1 Br1 2.6603(5) .
In1 Br1 2.6603(5) 4
In1 Br1 2.6603(5) 5
In1 Br1 2.6603(5) 2
In1 Br1 2.6603(5) 6
In1 Br1 2.6603(5) 3
Ag1 Br1 2.9050(6) 6_556
Ag1 Br1 2.9050(6) 3
Ag1 Br1 2.9050(6) 5_556
Ag1 Br1 2.9050(6) 2
Ag1 Br1 2.9050(6) 4_556
Ag1 Br1 2.9051(6) .
N1 H1 1.011(3) .
N1 H1 1.011(3) 3_665
N1 H1 1.011(3) 2_655
N1 C1 1.4446(11) .
C1 H2 1.066(3) 3_665
C1 H2 1.066(3) .
C1 H2 1.066(3) 2_655

loop_
_geom_hbond_atom_site_label_D
_geom_hbond_atom_site_label_H
_geom_hbond_atom_site_label_A
_geom_hbond_distance_DH
_geom_hbond_distance_HA
_geom_hbond_distance_DA
_geom_hbond_angle_DHA
_geom_hbond_site_symmetry_A
N1 H1 Br1 1.011(3) 2.805(4) 3.6468(5) 141.0(2) 5_666
N1 H1 Br1 1.011(3) 2.760(3) 3.5142(9) 131.7(3) 3_666
C1 H2 Br1 1.066(3) 3.012(3) 3.7147(10) 124.0(3) .

loop_
_geom_torsion_atom_site_label_1
_geom_torsion_atom_site_label_2
_geom_torsion_atom_site_label_3
_geom_torsion_atom_site_label_4
_geom_torsion
_geom_torsion_site_symmetry_1
_geom_torsion_site_symmetry_4
H1 N1 C1 H2 -59.9(3) . 3_665
H1 N1 C1 H2 -179.9(3) 3_665 3_665
H1 N1 C1 H2 60.1(3) 2_655 3_665
H1 N1 C1 H2 -179.9(3) . .
H1 N1 C1 H2 60.1(3) 3_665 .
H1 N1 C1 H2 -59.9(3) 2_655 .
H1 N1 C1 H2 60.1(3) . 2_655
H1 N1 C1 H2 -59.9(3) 3_665 2_655
H1 N1 C1 H2 -179.9(3) 2_655 2_655
